data_1541983
loop_
_publ_author_name
'Holden, J.R.'
'Dickinson, C.W.'

_publ_section_title
;
 Crystal Structures of Three Solid Solution Phases of Potassium Nitrate
 and Ammonium Nitrate
;
_journal_name_full 'Journal of Physical Chemistry'
_journal_page_first 249
_journal_page_last 256
_journal_volume 79
_journal_year 1975
_chemical_formula_sum 'H2.548 K0.366 N1.637 O3'
_chemical_name_systematic 'K.366 (N H4).637 N O3'
_space_group_IT_number 62
_symmetry_space_group_name_Hall '-P 2ac 2n'
_symmetry_space_group_name_H-M 'P n m a'
_cell_angle_alpha 90
_cell_angle_beta 90
_cell_angle_gamma 90
_cell_formula_units_Z 4
_cell_length_a 7.635
_cell_length_b 5.739
_cell_length_c 7.026
_cell_volume 307.860
_citation_journal_id_ASTM JPCHAX
_cod_data_source_file Holden_JPCHAX_1975_318.cif
_cod_data_source_block H2.548K0.366N1.637O3
_cod_original_cell_volume 307.8601
_cod_database_code 1541983

loop_
_symmetry_equiv_pos_as_xyz
x,y,z
-x+1/2,-y,z+1/2
x+1/2,-y+1/2,-z+1/2
-x,y+1/2,-z
-x,-y,-z
x-1/2,y,-z-1/2
-x-1/2,y-1/2,z-1/2
x,-y-1/2,z

loop_
_atom_site_label
_atom_site_type_symbol
_atom_site_fract_x
_atom_site_fract_y
_atom_site_fract_z
_atom_site_occupancy
_atom_site_U_iso_or_equiv
O2 O-2 0.2019 0.0618 0.0551 1 0.0
O1 O-2 0.0602 0.25 0.2717 1 0.0
K1 K+1 -0.0125 0.75 0.3162 0.366 0.0
H3 H+1 -0.0163 0.8909 0.235 0.637 0.0
H1 H+1 -0.1145 0.75 0.4033 0.637 0.0
N1 N-3 -0.0125 0.75 0.3162 0.637 0.0
H2 H+1 0.097 0.75 0.3916 0.637 0.0
N2 N+5 0.1555 0.25 0.1293 1 0.0
